data_4063586
loop_
_publ_author_name
'Szyszko, Bartosz'
'Latos-Gra\.zy\'nski, Lechos\/law'

_publ_section_title
;
 Conformational Flexibility of 1,4-Naphthiporphyrin Promotes a
 Palladium-Mediated Contraction of Naphthalene to Isoindene
;
_journal_issue 16
_journal_name_full Organometallics
_journal_page_first 4354
_journal_paper_doi 10.1021/om2004139
_journal_volume 30
_journal_year 2011
_chemical_formula_moiety C57H39N3OPd
_chemical_formula_sum 'C57 H39 N3 O Pd'
_chemical_formula_weight 888.31
_chemical_name_common 21-formyl-21-carbaporphyrin
_chemical_name_systematic
; 
 ? 
;
_space_group_IT_number 14
_symmetry_cell_setting monoclinic
_symmetry_space_group_name_Hall '-P 2ybc'
_symmetry_space_group_name_H-M 'P 1 21/c 1'
_atom_sites_solution_hydrogens geom
_atom_sites_solution_primary direct
_atom_sites_solution_secondary difmap
_audit_creation_method SHELXL-97
_cell_angle_alpha 90.00
_cell_angle_beta 128.812(9)
_cell_angle_gamma 90.00
_cell_formula_units_Z 4
_cell_length_a 14.3122(9)
_cell_length_b 19.1560(19)
_cell_length_c 19.189(3)
_cell_measurement_temperature 293(2)
_cell_volume 4099.4(10)
_computing_structure_refinement 'SHELXL-97 (Sheldrick, 1997)'
_computing_structure_solution 'SHELXS-97 (Sheldrick, 1990)'
_diffrn_ambient_temperature 293(2)
_diffrn_measured_fraction_theta_full 0.999
_diffrn_measured_fraction_theta_max 0.937
_diffrn_radiation_monochromator graphite
_diffrn_radiation_source 'fine-focus sealed tube'
_diffrn_radiation_type MoK\a
_diffrn_radiation_wavelength 0.71073
_diffrn_reflns_av_R_equivalents 0.0275
_diffrn_reflns_av_sigmaI/netI 0.0293
_diffrn_reflns_limit_h_max 19
_diffrn_reflns_limit_h_min -18
_diffrn_reflns_limit_k_max 25
_diffrn_reflns_limit_k_min -25
_diffrn_reflns_limit_l_max 25
_diffrn_reflns_limit_l_min -17
_diffrn_reflns_number 28957
_diffrn_reflns_theta_full 25.50
_diffrn_reflns_theta_max 28.76
_diffrn_reflns_theta_min 2.88
_exptl_absorpt_coefficient_mu 0.501
_exptl_absorpt_correction_type none
_exptl_crystal_density_diffrn 1.439
_exptl_crystal_density_method 'not measured'
_exptl_crystal_F_000 1824
_exptl_crystal_size_max 0.17
_exptl_crystal_size_mid 0.10
_exptl_crystal_size_min 0.03
_refine_diff_density_max 0.870
_refine_diff_density_min -0.468
_refine_diff_density_rms 0.076
_refine_ls_extinction_method none
_refine_ls_goodness_of_fit_ref 1.077
_refine_ls_hydrogen_treatment mixed
_refine_ls_matrix_type full
_refine_ls_number_parameters 700
_refine_ls_number_reflns 9979
_refine_ls_number_restraints 0
_refine_ls_restrained_S_all 1.077
_refine_ls_R_factor_all 0.0397
_refine_ls_R_factor_gt 0.0310
_refine_ls_shift/su_max 0.002
_refine_ls_shift/su_mean 0.000
_refine_ls_structure_factor_coef Fsqd
_refine_ls_weighting_details 'calc w=1/[\s^2^(Fo^2^)+(0.0519P)^2^+0.1711P] where P=(Fo^2^+2Fc^2^)/3'
_refine_ls_weighting_scheme calc
_refine_ls_wR_factor_gt 0.0818
_refine_ls_wR_factor_ref 0.0844
_reflns_number_gt 8250
_reflns_number_total 9979
_reflns_threshold_expression >2sigma(I)
_cod_data_source_file om2004139_si_002.cif
_cod_data_source_block tbcd
_cod_depositor_comments
;
The following automatic conversions were performed:

'_symmetry_cell_setting' value 'Monoclinic' changed to 'monoclinic'
according to the built-in table from CIF Core dictionary named
'cif_core.dic' version 2.4.1 from 2010-06-29.

Automatic conversion script
Id: cif_fix_values 1715 2011-07-08 13:25:40Z adriana 
;
_cod_original_cell_volume 4099.4(8)
_cod_original_sg_symbol_H-M p_21/c
_cod_database_code 4063586

loop_
_symmetry_equiv_pos_as_xyz
'x, y, z'
'-x, y+1/2, -z+1/2'
'-x, -y, -z'
'x, -y-1/2, z-1/2'

loop_
_atom_site_label
_atom_site_type_symbol
_atom_site_fract_x
_atom_site_fract_y
_atom_site_fract_z
_atom_site_U_iso_or_equiv
_atom_site_adp_type
_atom_site_occupancy
_atom_site_symmetry_multiplicity
_atom_site_calc_flag
_atom_site_refinement_flags
Pd1 Pd 0.660320(11) 0.622280(7) 0.757855(8) 0.01078(5) Uani 1 1 d .
O1 O 0.49279(12) 0.75591(7) 0.69801(9) 0.0186(3) Uani 1 1 d .
N1 N 0.52753(13) 0.61563(7) 0.62439(10) 0.0123(3) Uani 1 1 d .
N2 N 0.78513(13) 0.60736(8) 0.73929(10) 0.0135(3) Uani 1 1 d .
N3 N 0.79116(13) 0.63218(8) 0.89077(10) 0.0126(3) Uani 1 1 d .
C1 C 0.56334(16) 0.63178(9) 0.86370(12) 0.0131(3) Uani 1 1 d .
C2 C 0.45954(16) 0.59978(9) 0.84848(12) 0.0130(3) Uani 1 1 d .
C3 C 0.36734(16) 0.59161(9) 0.75500(12) 0.0140(4) Uani 1 1 d .
C4 C 0.40854(16) 0.61833(9) 0.70758(12) 0.0127(3) Uani 1 1 d .
C5 C 0.34818(15) 0.62046(9) 0.61709(12) 0.0126(3) Uani 1 1 d .
C6 C 0.40767(16) 0.62682(9) 0.58012(12) 0.0129(3) Uani 1 1 d .
C7 C 0.34680(17) 0.63748(10) 0.48598(12) 0.0167(4) Uani 1 1 d .
C8 C 0.42941(17) 0.63087(10) 0.47346(12) 0.0156(4) Uani 1 1 d .
C9 C 0.54285(16) 0.61605(9) 0.55933(12) 0.0129(3) Uani 1 1 d .
C10 C 0.65001(16) 0.60316(9) 0.57426(12) 0.0133(3) Uani 1 1 d .
C11 C 0.76302(16) 0.59554(10) 0.65964(12) 0.0144(4) Uani 1 1 d .
C12 C 0.87348(16) 0.57760(10) 0.67678(12) 0.0168(4) Uani 1 1 d .
C13 C 0.96139(16) 0.57990(10) 0.76657(12) 0.0165(4) Uani 1 1 d .
C14 C 0.90603(16) 0.59895(10) 0.80552(12) 0.0146(4) Uani 1 1 d .
C15 C 0.96743(16) 0.61311(9) 0.89644(12) 0.0133(3) Uani 1 1 d .
C16 C 0.91354(16) 0.63368(9) 0.93337(12) 0.0129(3) Uani 1 1 d .
C17 C 0.97710(17) 0.66091(10) 1.02254(12) 0.0160(4) Uani 1 1 d .
C18 C 0.89482(17) 0.67629(10) 1.03315(12) 0.0164(4) Uani 1 1 d .
C19 C 0.77924(16) 0.65558(9) 0.95310(11) 0.0136(3) Uani 1 1 d .
C20 C 0.67308(16) 0.64904(9) 0.94441(12) 0.0130(3) Uani 1 1 d .
C21 C 0.53179(16) 0.64495(9) 0.77501(12) 0.0126(3) Uani 1 1 d .
C22 C 0.44381(17) 0.57325(10) 0.90909(13) 0.0171(4) Uani 1 1 d .
C23 C 0.33711(18) 0.54105(11) 0.87615(13) 0.0205(4) Uani 1 1 d .
C24 C 0.24539(18) 0.53365(11) 0.78332(14) 0.0206(4) Uani 1 1 d .
C25 C 0.25913(17) 0.55763(10) 0.72279(13) 0.0176(4) Uani 1 1 d .
C26 C 0.21435(16) 0.61201(10) 0.55129(12) 0.0139(4) Uani 1 1 d .
C27 C 0.13982(17) 0.66343(11) 0.54334(13) 0.0198(4) Uani 1 1 d .
C28 C 0.01490(18) 0.65553(12) 0.48273(15) 0.0260(5) Uani 1 1 d .
C29 C -0.03447(18) 0.59570(12) 0.43105(14) 0.0228(4) Uani 1 1 d .
C30 C 0.03942(17) 0.54460(11) 0.43830(13) 0.0204(4) Uani 1 1 d .
C31 C 0.16335(17) 0.55254(11) 0.49747(13) 0.0181(4) Uani 1 1 d .
C32 C 0.64549(16) 0.59933(10) 0.49427(12) 0.0137(3) Uani 1 1 d .
C33 C 0.56888(16) 0.55189(10) 0.42529(12) 0.0154(4) Uani 1 1 d .
C34 C 0.71652(17) 0.64333(10) 0.48679(13) 0.0167(4) Uani 1 1 d .
C35 C 0.71055(17) 0.63988(11) 0.41155(13) 0.0190(4) Uani 1 1 d .
C36 C 1.10211(16) 0.60734(10) 0.95764(12) 0.0147(4) Uani 1 1 d .
C37 C 1.17139(18) 0.66359(11) 0.96803(13) 0.0204(4) Uani 1 1 d .
C38 C 1.15821(18) 0.54557(11) 1.00328(14) 0.0221(4) Uani 1 1 d .
C39 C 1.28320(18) 0.54039(12) 1.05833(14) 0.0267(5) Uani 1 1 d .
C40 C 1.35124(18) 0.59641(13) 1.06796(14) 0.0256(5) Uani 1 1 d .
C41 C 0.77519(18) 0.62562(10) 1.10744(13) 0.0187(4) Uani 1 1 d .
C45 C 0.55163(16) 0.72102(9) 0.76557(12) 0.0140(3) Uani 1 1 d .
H5A H 0.5994 0.7477 0.8215 0.017 Uiso 1 1 calc R
C50 C 0.56350(17) 0.54890(10) 0.35017(12) 0.0185(4) Uani 1 1 d .
C51 C 0.63442(17) 0.59323(11) 0.34349(13) 0.0196(4) Uani 1 1 d .
C52 C 0.68593(16) 0.65925(10) 1.02744(12) 0.0151(4) Uani 1 1 d .
C53 C 0.60702(18) 0.70441(10) 1.02539(13) 0.0174(4) Uani 1 1 d .
C54 C 0.6178(2) 0.71542(11) 1.10171(14) 0.0221(4) Uani 1 1 d .
C55 C 0.7092(2) 0.68322(11) 1.18146(14) 0.0267(5) Uani 1 1 d .
C56 C 0.7879(2) 0.63903(11) 1.18455(14) 0.0250(5) Uani 1 1 d .
C57 C 1.29604(19) 0.65810(13) 1.02358(14) 0.0257(5) Uani 1 1 d .
H1 H 0.5043(17) 0.5750(10) 0.9714(13) 0.009(5) Uiso 1 1 d .
H2 H 0.3227(18) 0.5255(11) 0.9163(14) 0.020(5) Uiso 1 1 d .
H3 H 0.1702(18) 0.5148(12) 0.7618(13) 0.017(6) Uiso 1 1 d .
H4 H 0.1969(19) 0.5510(11) 0.6568(15) 0.022(6) Uiso 1 1 d .
H6 H 0.1729(18) 0.7029(11) 0.5799(13) 0.014(5) Uiso 1 1 d .
H7 H -0.0316(19) 0.6909(12) 0.4795(14) 0.021(6) Uiso 1 1 d .
H8 H -0.113(2) 0.5919(14) 0.3923(18) 0.042(7) Uiso 1 1 d .
H9 H 0.0114(19) 0.5046(12) 0.4085(14) 0.020(6) Uiso 1 1 d .
H10 H 0.2123(18) 0.5204(11) 0.5045(13) 0.010(5) Uiso 1 1 d .
H11 H 0.2656(19) 0.6494(11) 0.4401(14) 0.015(5) Uiso 1 1 d .
H12 H 0.4196(19) 0.6370(10) 0.4209(14) 0.015(5) Uiso 1 1 d .
H13 H 0.5224(18) 0.5209(11) 0.4318(13) 0.015(5) Uiso 1 1 d .
H14 H 0.5106(17) 0.5167(10) 0.3047(13) 0.008(5) Uiso 1 1 d .
H15 H 0.633(2) 0.5906(12) 0.2944(15) 0.026(6) Uiso 1 1 d .
H16 H 0.760(2) 0.6708(12) 0.4102(14) 0.024(6) Uiso 1 1 d .
H17 H 0.7644(18) 0.6763(11) 0.5326(14) 0.016(5) Uiso 1 1 d .
H18 H 0.883(2) 0.5679(12) 0.6321(15) 0.027(6) Uiso 1 1 d .
H19 H 1.043(2) 0.5688(12) 0.7994(15) 0.028(6) Uiso 1 1 d .
H20 H 1.1359(18) 0.7024(11) 0.9385(13) 0.014(5) Uiso 1 1 d .
H21 H 1.341(2) 0.6937(13) 1.0345(16) 0.030(7) Uiso 1 1 d .
H22 H 1.427(2) 0.5914(13) 1.1012(16) 0.030(6) Uiso 1 1 d .
H23 H 1.316(2) 0.5001(13) 1.0911(16) 0.031(6) Uiso 1 1 d .
H24 H 1.110(2) 0.5090(12) 0.9976(15) 0.024(6) Uiso 1 1 d .
H25 H 1.0609(19) 0.6657(11) 1.0661(13) 0.013(5) Uiso 1 1 d .
H26 H 0.907(2) 0.6958(12) 1.0806(15) 0.026(6) Uiso 1 1 d .
H27 H 0.8286(19) 0.5941(12) 1.1100(14) 0.019(5) Uiso 1 1 d .
H28 H 0.850(2) 0.6168(13) 1.2344(17) 0.038(8) Uiso 1 1 d .
H29 H 0.719(2) 0.6898(13) 1.2348(16) 0.033(7) Uiso 1 1 d .
H30 H 0.564(2) 0.7456(13) 1.0995(16) 0.035(7) Uiso 1 1 d .
H31 H 0.551(2) 0.7265(12) 0.9731(15) 0.026(6) Uiso 1 1 d .
C42 C 0.7281(2) 0.21453(12) 0.25630(14) 0.0271(5) Uani 1 1 d .
C43 C 0.6936(2) 0.15256(13) 0.27050(14) 0.0266(5) Uani 1 1 d .
C44 C 0.86327(19) 0.15168(13) 0.24483(13) 0.0273(5) Uani 1 1 d .
C46 C 0.7428(2) 0.09013(12) 0.27167(14) 0.0289(5) Uani 1 1 d .
C47 C 0.8261(2) 0.08979(12) 0.25831(14) 0.0290(5) Uani 1 1 d .
C48 C 0.8152(2) 0.21573(12) 0.24418(13) 0.0288(5) Uani 1 1 d .
H32 H 0.693(2) 0.2594(14) 0.2527(16) 0.042(7) Uiso 1 1 d .
H33 H 0.640(2) 0.1519(15) 0.2785(18) 0.045(8) Uiso 1 1 d .
H34 H 0.722(2) 0.0487(14) 0.2852(17) 0.044(7) Uiso 1 1 d .
H35 H 0.861(2) 0.0470(14) 0.2581(15) 0.035(7) Uiso 1 1 d .
H36 H 0.919(2) 0.1478(13) 0.2370(15) 0.027(6) Uiso 1 1 d .
C49 C 0.8561(3) 0.28354(15) 0.23207(19) 0.0514(7) Uani 1 1 d .
H49A H 0.9185 0.2747 0.2280 0.077 Uiso 1 1 calc R
H49B H 0.8861 0.3134 0.2823 0.077 Uiso 1 1 calc R
H49C H 0.7898 0.3058 0.1782 0.077 Uiso 1 1 calc R

loop_
_atom_site_aniso_label
_atom_site_aniso_U_11
_atom_site_aniso_U_22
_atom_site_aniso_U_33
_atom_site_aniso_U_23
_atom_site_aniso_U_13
_atom_site_aniso_U_12
Pd1 0.00852(7) 0.01335(8) 0.00961(7) -0.00102(5) 0.00527(6) -0.00028(5)
O1 0.0194(7) 0.0180(7) 0.0186(7) 0.0030(5) 0.0120(6) 0.0022(5)
N1 0.0106(7) 0.0153(8) 0.0111(7) -0.0009(5) 0.0069(6) -0.0001(6)
N2 0.0101(7) 0.0166(7) 0.0123(7) -0.0022(6) 0.0062(6) -0.0015(6)
N3 0.0100(7) 0.0162(8) 0.0116(7) -0.0010(6) 0.0068(6) -0.0001(6)
C1 0.0130(8) 0.0125(8) 0.0158(9) 0.0000(7) 0.0100(7) 0.0018(7)
C2 0.0130(8) 0.0122(8) 0.0139(8) -0.0002(7) 0.0084(7) 0.0010(7)
C3 0.0141(9) 0.0140(9) 0.0161(9) -0.0005(7) 0.0105(8) 0.0018(7)
C4 0.0119(8) 0.0134(8) 0.0153(8) -0.0017(6) 0.0097(7) 0.0006(6)
C5 0.0090(8) 0.0134(8) 0.0129(8) -0.0022(6) 0.0056(7) -0.0005(6)
C6 0.0112(8) 0.0151(8) 0.0102(8) -0.0015(6) 0.0056(7) 0.0000(7)
C7 0.0124(9) 0.0230(10) 0.0116(9) 0.0009(7) 0.0060(8) 0.0019(7)
C8 0.0146(9) 0.0197(9) 0.0121(8) -0.0007(7) 0.0081(8) -0.0003(7)
C9 0.0127(8) 0.0145(9) 0.0112(8) -0.0009(6) 0.0073(7) -0.0015(7)
C10 0.0140(8) 0.0120(8) 0.0154(9) -0.0021(7) 0.0100(8) -0.0014(7)
C11 0.0136(8) 0.0147(8) 0.0161(9) -0.0024(7) 0.0099(8) -0.0012(7)
C12 0.0137(9) 0.0219(9) 0.0163(9) -0.0031(7) 0.0101(8) 0.0002(7)
C13 0.0115(9) 0.0204(9) 0.0173(9) -0.0020(7) 0.0089(8) 0.0004(7)
C14 0.0127(8) 0.0149(8) 0.0171(9) -0.0017(7) 0.0098(8) -0.0015(7)
C15 0.0099(8) 0.0135(9) 0.0139(9) 0.0013(6) 0.0062(7) 0.0000(6)
C16 0.0101(8) 0.0146(8) 0.0106(8) 0.0004(6) 0.0049(7) 0.0000(6)
C17 0.0118(9) 0.0191(9) 0.0123(9) -0.0001(7) 0.0052(8) -0.0011(7)
C18 0.0155(9) 0.0190(9) 0.0120(9) -0.0018(7) 0.0073(8) -0.0015(7)
C19 0.0140(9) 0.0140(9) 0.0108(8) 0.0003(7) 0.0068(7) 0.0002(7)
C20 0.0143(8) 0.0123(8) 0.0135(8) 0.0009(7) 0.0093(7) 0.0008(7)
C21 0.0110(8) 0.0148(8) 0.0119(8) 0.0003(7) 0.0071(7) 0.0005(7)
C22 0.0174(9) 0.0182(9) 0.0141(9) 0.0002(7) 0.0091(8) -0.0006(7)
C23 0.0238(10) 0.0223(10) 0.0216(10) 0.0007(8) 0.0173(9) -0.0027(8)
C24 0.0173(9) 0.0232(10) 0.0237(10) -0.0020(8) 0.0141(9) -0.0044(8)
C25 0.0160(9) 0.0188(9) 0.0199(10) -0.0033(7) 0.0122(8) -0.0038(7)
C26 0.0097(8) 0.0207(9) 0.0100(8) -0.0013(7) 0.0056(7) -0.0022(7)
C27 0.0153(9) 0.0196(10) 0.0217(10) -0.0059(8) 0.0102(8) -0.0021(8)
C28 0.0146(9) 0.0259(11) 0.0315(12) -0.0062(9) 0.0116(9) 0.0040(8)
C29 0.0090(9) 0.0315(11) 0.0212(10) -0.0051(8) 0.0063(8) -0.0016(8)
C30 0.0146(9) 0.0254(10) 0.0167(9) -0.0084(8) 0.0077(8) -0.0040(8)
C31 0.0123(9) 0.0220(10) 0.0180(9) -0.0038(7) 0.0085(8) 0.0018(8)
C32 0.0119(8) 0.0168(8) 0.0127(8) 0.0017(7) 0.0079(7) 0.0035(7)
C33 0.0122(8) 0.0155(9) 0.0170(9) 0.0015(7) 0.0084(8) 0.0022(7)
C34 0.0141(9) 0.0163(9) 0.0200(9) 0.0000(7) 0.0109(8) 0.0020(7)
C35 0.0169(9) 0.0221(10) 0.0238(10) 0.0079(8) 0.0156(9) 0.0060(8)
C36 0.0107(8) 0.0208(9) 0.0118(8) -0.0025(7) 0.0068(7) -0.0001(7)
C37 0.0162(9) 0.0233(10) 0.0175(9) -0.0002(8) 0.0085(8) -0.0010(8)
C38 0.0156(9) 0.0192(10) 0.0257(11) -0.0015(8) 0.0102(9) -0.0001(8)
C39 0.0170(10) 0.0283(11) 0.0229(11) -0.0003(9) 0.0067(9) 0.0087(9)
C40 0.0101(9) 0.0407(13) 0.0205(10) -0.0063(9) 0.0069(9) 0.0020(9)
C41 0.0205(10) 0.0181(9) 0.0176(9) 0.0011(7) 0.0119(8) 0.0005(8)
C45 0.0145(8) 0.0151(9) 0.0158(9) -0.0014(7) 0.0112(8) 0.0004(7)
C50 0.0150(9) 0.0219(10) 0.0139(9) -0.0010(7) 0.0068(8) 0.0048(8)
C51 0.0182(9) 0.0285(11) 0.0159(9) 0.0052(8) 0.0126(8) 0.0090(8)
C52 0.0160(9) 0.0153(9) 0.0138(9) -0.0027(7) 0.0093(8) -0.0039(7)
C53 0.0192(9) 0.0162(9) 0.0189(9) -0.0005(7) 0.0130(8) -0.0008(7)
C54 0.0327(11) 0.0178(9) 0.0271(11) -0.0030(8) 0.0242(10) -0.0013(8)
C55 0.0412(13) 0.0256(11) 0.0225(11) -0.0024(8) 0.0245(11) -0.0038(9)
C56 0.0313(12) 0.0261(11) 0.0147(9) 0.0022(8) 0.0130(9) -0.0007(9)
C57 0.0163(10) 0.0346(12) 0.0221(10) -0.0063(9) 0.0101(9) -0.0096(9)
C42 0.0282(11) 0.0275(11) 0.0182(10) -0.0018(8) 0.0109(9) 0.0065(9)
C43 0.0198(10) 0.0377(13) 0.0165(10) -0.0059(9) 0.0086(9) -0.0034(9)
C44 0.0188(10) 0.0430(14) 0.0144(10) -0.0031(9) 0.0076(9) 0.0004(9)
C46 0.0266(11) 0.0263(12) 0.0197(10) -0.0015(9) 0.0077(10) -0.0047(9)
C47 0.0261(11) 0.0245(11) 0.0209(11) -0.0029(9) 0.0072(10) 0.0053(9)
C48 0.0333(12) 0.0296(12) 0.0167(10) 0.0004(8) 0.0123(10) -0.0063(9)
C49 0.071(2) 0.0374(15) 0.0507(17) 0.0027(12) 0.0403(17) -0.0107(14)

loop_
_atom_type_symbol
_atom_type_description
_atom_type_scat_dispersion_real
_atom_type_scat_dispersion_imag
_atom_type_scat_source
C C 0.0033 0.0016 'International Tables Vol C Tables 4.2.6.8 and 6.1.1.4'
H H 0.0000 0.0000 'International Tables Vol C Tables 4.2.6.8 and 6.1.1.4'
N N 0.0061 0.0033 'International Tables Vol C Tables 4.2.6.8 and 6.1.1.4'
O O 0.0106 0.0060 'International Tables Vol C Tables 4.2.6.8 and 6.1.1.4'
Pd Pd -0.9988 1.0072 'International Tables Vol C Tables 4.2.6.8 and 6.1.1.4'

loop_
_geom_angle_atom_site_label_1
_geom_angle_atom_site_label_2
_geom_angle_atom_site_label_3
_geom_angle
N3 Pd1 N1 178.13(6)
N3 Pd1 N2 90.77(6)
N1 Pd1 N2 90.04(6)
N3 Pd1 C21 89.58(6)
N1 Pd1 C21 89.50(7)
N2 Pd1 C21 176.06(6)
N3 Pd1 C45 88.46(6)
N1 Pd1 C45 89.83(6)
N2 Pd1 C45 139.03(6)
C21 Pd1 C45 37.06(6)
C6 N1 C9 106.35(15)
C6 N1 Pd1 126.31(12)
C9 N1 Pd1 125.63(12)
C14 N2 C11 106.83(15)
C14 N2 Pd1 125.92(12)
C11 N2 Pd1 126.83(12)
C19 N3 C16 106.07(14)
C19 N3 Pd1 127.16(12)
C16 N3 Pd1 125.01(12)
C20 C1 C2 128.49(17)
C20 C1 C21 123.89(16)
C2 C1 C21 107.61(15)
C22 C2 C3 119.98(16)
C22 C2 C1 130.97(17)
C3 C2 C1 108.85(15)
C25 C3 C2 119.89(16)
C25 C3 C4 130.61(17)
C2 C3 C4 109.38(16)
C5 C4 C3 128.49(17)
C5 C4 C21 123.85(16)
C3 C4 C21 107.66(15)
C4 C5 C6 122.53(16)
C4 C5 C26 121.35(16)
C6 C5 C26 116.03(15)
N1 C6 C5 126.02(16)
N1 C6 C7 109.62(15)
C5 C6 C7 123.92(16)
C8 C7 C6 107.43(16)
C8 C7 H11 123.9(12)
C6 C7 H11 128.6(12)
C7 C8 C9 107.41(16)
C7 C8 H12 128.5(13)
C9 C8 H12 124.0(13)
C10 C9 N1 125.73(16)
C10 C9 C8 125.14(16)
N1 C9 C8 109.12(15)
C9 C10 C11 124.64(16)
C9 C10 C32 117.57(16)
C11 C10 C32 117.77(16)
N2 C11 C10 124.86(16)
N2 C11 C12 109.35(16)
C10 C11 C12 125.73(16)
C13 C12 C11 107.11(16)
C13 C12 H18 127.0(14)
C11 C12 H18 125.8(14)
C12 C13 C14 107.13(16)
C12 C13 H19 128.2(14)
C14 C13 H19 124.5(14)
N2 C14 C15 124.98(16)
N2 C14 C13 109.57(16)
C15 C14 C13 125.21(17)
C16 C15 C14 124.95(17)
C16 C15 C36 118.06(16)
C14 C15 C36 116.96(16)
C15 C16 N3 126.11(16)
C15 C16 C17 124.62(17)
N3 C16 C17 109.27(15)
C18 C17 C16 107.30(16)
C18 C17 H25 126.3(12)
C16 C17 H25 126.4(12)
C17 C18 C19 107.90(16)
C17 C18 H26 127.7(15)
C19 C18 H26 124.4(15)
N3 C19 C20 124.73(16)
N3 C19 C18 109.27(15)
C20 C19 C18 125.23(16)
C1 C20 C19 121.93(16)
C1 C20 C52 121.12(16)
C19 C20 C52 116.92(15)
C4 C21 C1 106.48(15)
C4 C21 C45 115.90(15)
C1 C21 C45 110.80(15)
C4 C21 Pd1 118.15(12)
C1 C21 Pd1 118.45(12)
C45 C21 Pd1 86.12(10)
C23 C22 C2 119.10(18)
C23 C22 H1 118.2(12)
C2 C22 H1 122.7(12)
C22 C23 C24 120.72(18)
C22 C23 H2 120.2(13)
C24 C23 H2 119.0(13)
C25 C24 C23 121.47(18)
C25 C24 H3 118.9(12)
C23 C24 H3 119.4(12)
C24 C25 C3 118.81(18)
C24 C25 H4 122.9(13)
C3 C25 H4 118.3(12)
C27 C26 C31 119.20(17)
C27 C26 C5 120.19(16)
C31 C26 C5 120.61(16)
C26 C27 C28 120.46(18)
C26 C27 H6 120.0(12)
C28 C27 H6 119.6(12)
C29 C28 C27 119.77(19)
C29 C28 H7 122.4(14)
C27 C28 H7 117.8(14)
C30 C29 C28 119.94(19)
C30 C29 H8 121.4(18)
C28 C29 H8 118.6(18)
C29 C30 C31 120.56(19)
C29 C30 H9 122.6(14)
C31 C30 H9 116.8(14)
C30 C31 C26 120.05(18)
C30 C31 H10 122.4(13)
C26 C31 H10 117.5(13)
C34 C32 C33 118.95(17)
C34 C32 C10 120.65(17)
C33 C32 C10 120.39(16)
C50 C33 C32 120.43(18)
C50 C33 H13 121.1(12)
C32 C33 H13 118.4(12)
C35 C34 C32 120.15(18)
C35 C34 H17 122.3(12)
C32 C34 H17 117.5(12)
C51 C35 C34 120.68(18)
C51 C35 H16 123.1(13)
C34 C35 H16 116.2(14)
C38 C36 C37 119.40(18)
C38 C36 C15 120.36(17)
C37 C36 C15 120.23(17)
C36 C37 C57 120.4(2)
C36 C37 H20 119.5(14)
C57 C37 H20 120.1(14)
C36 C38 C39 119.78(19)
C36 C38 H24 118.2(14)
C39 C38 H24 122.0(14)
C40 C39 C38 120.4(2)
C40 C39 H23 123.1(15)
C38 C39 H23 116.2(16)
C57 C40 C39 120.00(19)
C57 C40 H22 121.9(17)
C39 C40 H22 118.1(17)
C52 C41 C56 120.16(19)
C52 C41 H27 120.1(13)
C56 C41 H27 119.7(13)
O1 C45 C21 126.94(17)
O1 C45 Pd1 113.15(12)
C21 C45 Pd1 56.82(9)
O1 C45 H5A 115.1
C21 C45 H5A 115.1
Pd1 C45 H5A 115.1
C51 C50 C33 119.97(18)
C51 C50 H14 121.6(12)
C33 C50 H14 118.4(12)
C35 C51 C50 119.81(18)
C35 C51 H15 119.5(15)
C50 C51 H15 120.6(15)
C41 C52 C53 118.77(17)
C41 C52 C20 121.85(17)
C53 C52 C20 119.38(17)
C54 C53 C52 120.57(19)
C54 C53 H31 122.5(14)
C52 C53 H31 116.9(14)
C55 C54 C53 119.98(19)
C55 C54 H30 120.2(15)
C53 C54 H30 119.8(15)
C56 C55 C54 120.02(19)
C56 C55 H29 117.8(15)
C54 C55 H29 122.2(15)
C55 C56 C41 120.4(2)
C55 C56 H28 124.8(17)
C41 C56 H28 114.8(17)
C40 C57 C37 120.0(2)
C40 C57 H21 118.4(16)
C37 C57 H21 121.4(16)
C43 C42 C48 120.8(2)
C43 C42 H32 122.4(16)
C48 C42 H32 116.7(16)
C42 C43 C46 120.5(2)
C42 C43 H33 120.7(19)
C46 C43 H33 118.8(19)
C47 C44 C48 120.3(2)
C47 C44 H36 116.3(16)
C48 C44 H36 123.4(16)
C47 C46 C43 119.8(2)
C47 C46 H34 121.2(16)
C43 C46 H34 118.9(16)
C46 C47 C44 120.8(2)
C46 C47 H35 121.5(15)
C44 C47 H35 117.8(15)
C44 C48 C42 117.8(2)
C44 C48 C49 121.4(2)
C42 C48 C49 120.8(2)
C48 C49 H49A 109.5
C48 C49 H49B 109.5
H49A C49 H49B 109.5
C48 C49 H49C 109.5
H49A C49 H49C 109.5
H49B C49 H49C 109.5

loop_
_geom_bond_atom_site_label_1
_geom_bond_atom_site_label_2
_geom_bond_distance
Pd1 N3 2.0152(16)
Pd1 N1 2.0213(16)
Pd1 N2 2.0488(15)
Pd1 C21 2.1071(17)
Pd1 C45 2.5116(17)
O1 C45 1.212(2)
N1 C6 1.372(2)
N1 C9 1.396(2)
N2 C14 1.371(2)
N2 C11 1.371(2)
N3 C19 1.384(2)
N3 C16 1.394(2)
C1 C20 1.388(2)
C1 C2 1.458(2)
C1 C21 1.483(2)
C2 C22 1.411(3)
C2 C3 1.420(2)
C3 C25 1.416(3)
C3 C4 1.453(2)
C4 C5 1.372(3)
C4 C21 1.478(2)
C5 C6 1.414(2)
C5 C26 1.503(2)
C6 C7 1.446(2)
C7 C8 1.352(3)
C7 H11 0.95(2)
C8 C9 1.442(3)
C8 H12 0.93(2)
C9 C10 1.394(2)
C10 C11 1.414(3)
C10 C32 1.497(2)
C11 C12 1.440(2)
C12 C13 1.355(3)
C12 H18 0.96(2)
C13 C14 1.436(2)
C13 H19 0.94(2)
C14 C15 1.403(3)
C15 C16 1.392(3)
C15 C36 1.506(2)
C16 C17 1.441(2)
C17 C18 1.347(3)
C17 H25 0.94(2)
C18 C19 1.438(2)
C18 H26 0.89(2)
C19 C20 1.426(2)
C20 C52 1.498(2)
C21 C45 1.517(2)
C22 C23 1.379(3)
C22 H1 0.94(2)
C23 C24 1.409(3)
C23 H2 0.96(2)
C24 C25 1.373(3)
C24 H3 0.95(2)
C25 H4 1.00(2)
C26 C27 1.388(3)
C26 C31 1.397(3)
C27 C28 1.402(3)
C27 H6 0.93(2)
C28 C29 1.385(3)
C28 H7 0.93(2)
C29 C30 1.383(3)
C29 H8 0.88(3)
C30 C31 1.391(3)
C30 H9 0.89(2)
C31 H10 0.88(2)
C32 C34 1.395(3)
C32 C33 1.400(3)
C33 C50 1.396(3)
C33 H13 0.96(2)
C34 C35 1.393(3)
C34 H17 0.94(2)
C35 C51 1.381(3)
C35 H16 0.94(2)
C36 C38 1.389(3)
C36 C37 1.392(3)
C37 C57 1.395(3)
C37 H20 0.88(2)
C38 C39 1.399(3)
C38 H24 0.94(2)
C39 C40 1.382(3)
C39 H23 0.92(2)
C40 C57 1.379(3)
C40 H22 0.85(2)
C41 C52 1.395(3)
C41 C56 1.397(3)
C41 H27 0.95(2)
C45 H5A 0.9800
C50 C51 1.389(3)
C50 H14 0.942(19)
C51 H15 0.94(2)
C52 C53 1.403(3)
C53 C54 1.390(3)
C53 H31 0.90(2)
C54 C55 1.387(3)
C54 H30 0.94(2)
C55 C56 1.380(3)
C55 H29 0.95(2)
C56 H28 0.91(3)
C57 H21 0.87(2)
C42 C43 1.376(3)
C42 C48 1.404(3)
C42 H32 0.98(3)
C43 C46 1.381(3)
C43 H33 0.88(3)
C44 C47 1.389(4)
C44 C48 1.403(3)
C44 H36 0.90(2)
C46 C47 1.367(3)
C46 H34 0.94(3)
C47 H35 0.96(3)
C48 C49 1.502(3)
C49 H49A 0.9600
C49 H49B 0.9600
C49 H49C 0.9600
